data_4325584
loop_
_publ_author_name
'Jiasheng Wu'
'Ruilong Sheng'
'Weimin Liu'
'Pengfei Wang'
'Jingjin Ma'
'Hongyan Zhang'
'Xiaoqing Zhuang'

_publ_section_title
;
 Reversible Fluorescent Probe for Highly Selective and Sensitive Detection
 of Mercapto Biomolecules
;
_journal_name_full 'Inorganic Chemistry'
_journal_page_first 6543
_journal_page_last 6551
_journal_paper_doi 10.1021/ic200181p
_journal_volume 50
_journal_year 2011
_chemical_formula_sum 'C19 H30 N4 O4 S3'
_chemical_formula_weight 474.65
_chemical_name_systematic
; 
 ? 
;
_space_group_IT_number 2
_symmetry_cell_setting triclinic
_symmetry_space_group_name_Hall '-P 1'
_symmetry_space_group_name_H-M 'P -1'
_atom_sites_solution_hydrogens geom
_atom_sites_solution_primary direct
_atom_sites_solution_secondary difmap
_audit_creation_method SHELXL-97
_cell_angle_alpha 107.73(3)
_cell_angle_beta 99.35(3)
_cell_angle_gamma 99.80(3)
_cell_formula_units_Z 2
_cell_length_a 7.1206(14)
_cell_length_b 12.751(3)
_cell_length_c 14.523(3)
_cell_measurement_reflns_used 7847
_cell_measurement_temperature 296(2)
_cell_measurement_theta_max 25.00
_cell_measurement_theta_min 2.65
_cell_volume 1205.0(6)
_computing_cell_refinement 'Rapid Auto(Rigaku 2001)'
_computing_data_collection 'Rapid Auto(Rigaku 2001)'
_computing_data_reduction 'Rapid Auto(Rigaku 2001)'
_computing_molecular_graphics 'XP in Siemens SHELXTL (Sheldrick, 1994)'
_computing_publication_material 'SHELX97 (Sheldrick, 1997)'
_computing_structure_refinement 'SHELXL-97 (Sheldrick, 1997)'
_computing_structure_solution 'SHELXS-97 (Sheldrick, 1990)'
_diffrn_ambient_temperature 296(2)
_diffrn_measured_fraction_theta_full 0.999
_diffrn_measured_fraction_theta_max 0.999
_diffrn_measurement_device_type 'Rigaku raxis Rapid IP Area Detector'
_diffrn_measurement_method '\w scans at fixed \c = 45\%'
_diffrn_radiation_monochromator graphite
_diffrn_radiation_source 'rotating anode'
_diffrn_radiation_type MoK\a
_diffrn_radiation_wavelength 0.71069
_diffrn_reflns_av_R_equivalents 0.0291
_diffrn_reflns_av_sigmaI/netI 0.0473
_diffrn_reflns_limit_h_max 8
_diffrn_reflns_limit_h_min -8
_diffrn_reflns_limit_k_max 15
_diffrn_reflns_limit_k_min -15
_diffrn_reflns_limit_l_max 17
_diffrn_reflns_limit_l_min -17
_diffrn_reflns_number 7847
_diffrn_reflns_theta_full 25.00
_diffrn_reflns_theta_max 25.00
_diffrn_reflns_theta_min 2.65
_exptl_absorpt_coefficient_mu 0.339
_exptl_absorpt_correction_T_max 0.9605
_exptl_absorpt_correction_T_min 0.8906
_exptl_absorpt_correction_type multi-scan
_exptl_absorpt_process_details 'ABSCOR by T.Higashi    8 March, 1995'
_exptl_crystal_colour orange
_exptl_crystal_density_diffrn 1.308
_exptl_crystal_description plate
_exptl_crystal_F_000 504
_exptl_crystal_size_max 0.35
_exptl_crystal_size_mid 0.25
_exptl_crystal_size_min 0.12
_refine_diff_density_max 0.304
_refine_diff_density_min -0.186
_refine_diff_density_rms 0.044
_refine_ls_extinction_method none
_refine_ls_goodness_of_fit_ref 1.108
_refine_ls_hydrogen_treatment constr
_refine_ls_matrix_type full
_refine_ls_number_parameters 301
_refine_ls_number_reflns 4244
_refine_ls_number_restraints 70
_refine_ls_restrained_S_all 1.117
_refine_ls_R_factor_all 0.0912
_refine_ls_R_factor_gt 0.0614
_refine_ls_shift/su_max 0.001
_refine_ls_shift/su_mean 0.000
_refine_ls_structure_factor_coef Fsqd
_refine_ls_weighting_details 'calc w=1/[\s^2^(Fo^2^)+(0.0563P)^2^+0.3867P] where P=(Fo^2^+2Fc^2^)/3'
_refine_ls_weighting_scheme calc
_refine_ls_wR_factor_gt 0.1238
_refine_ls_wR_factor_ref 0.1338
_reflns_number_gt 3155
_reflns_number_total 4244
_reflns_threshold_expression >2sigma(I)
_cod_data_source_file ic200181p_si_003.cif
_cod_data_source_block sx2185
_cod_original_cell_volume 1204.9(4)
_cod_database_code 4325584

loop_
_symmetry_equiv_pos_as_xyz
'x, y, z'
'-x, -y, -z'

loop_
_atom_site_label
_atom_site_type_symbol
_atom_site_fract_x
_atom_site_fract_y
_atom_site_fract_z
_atom_site_U_iso_or_equiv
_atom_site_adp_type
_atom_site_occupancy
_atom_site_symmetry_multiplicity
_atom_site_calc_flag
_atom_site_refinement_flags
_atom_site_disorder_assembly
_atom_site_disorder_group
S1 S 0.12921(12) 0.38002(7) 0.30746(7) 0.0507(3) Uani 1 1 d . . .
O1 O -0.7619(3) -0.22937(17) -0.00330(15) 0.0450(5) Uani 1 1 d . . .
O2 O -0.7931(3) -0.06397(19) 0.08702(17) 0.0571(6) Uani 1 1 d . . .
N1 N -0.7427(4) -0.5988(2) -0.1997(2) 0.0559(7) Uani 1 1 d . . .
N2 N -0.2033(3) 0.0800(2) 0.15460(18) 0.0410(6) Uani 1 1 d . . .
N3 N -0.1400(3) 0.1922(2) 0.21209(18) 0.0427(6) Uani 1 1 d . . .
H3B H -0.2218 0.2296 0.2351 0.051 Uiso 1 1 calc R . .
N4 N 0.1682(4) 0.1832(2) 0.1917(2) 0.0525(7) Uani 1 1 d . . .
H4B H 0.1222 0.1137 0.1538 0.063 Uiso 1 1 calc R . .
H4C H 0.2909 0.2135 0.2032 0.063 Uiso 1 1 calc R . .
C1 C -0.5764(8) -0.7002(4) -0.3241(3) 0.0980(16) Uani 1 1 d . . .
H1A H -0.5081 -0.7598 -0.3392 0.147 Uiso 1 1 calc R . .
H1B H -0.4918 -0.6301 -0.3180 0.147 Uiso 1 1 calc R . .
H1C H -0.6904 -0.7174 -0.3765 0.147 Uiso 1 1 calc R . .
C2 C -0.6378(6) -0.6897(3) -0.2276(3) 0.0659(10) Uani 1 1 d . . .
H2B H -0.7219 -0.7610 -0.2338 0.079 Uiso 1 1 calc R . .
H2C H -0.5226 -0.6743 -0.1753 0.079 Uiso 1 1 calc R . .
C3 C -1.0493(6) -0.6719(3) -0.1571(3) 0.0806(12) Uani 1 1 d . . .
H3C H -1.1889 -0.6939 -0.1816 0.121 Uiso 1 1 calc R . .
H3D H -1.0166 -0.6112 -0.0945 0.121 Uiso 1 1 calc R . .
H3E H -1.0024 -0.7354 -0.1487 0.121 Uiso 1 1 calc R . .
C4 C -0.9550(5) -0.6329(3) -0.2306(3) 0.0617(10) Uani 1 1 d . . .
H4D H -0.9922 -0.6938 -0.2943 0.074 Uiso 1 1 calc R . .
H4E H -1.0046 -0.5694 -0.2395 0.074 Uiso 1 1 calc R . .
C5 C -0.6466(5) -0.4914(3) -0.1406(2) 0.0457(8) Uani 1 1 d . . .
C6 C -0.4406(5) -0.4561(3) -0.1188(2) 0.0520(9) Uani 1 1 d . . .
H6A H -0.3683 -0.5081 -0.1434 0.062 Uiso 1 1 calc R . .
C7 C -0.3457(5) -0.3481(3) -0.0628(2) 0.0500(8) Uani 1 1 d . . .
H7A H -0.2101 -0.3274 -0.0515 0.060 Uiso 1 1 calc R . .
C8 C -0.4472(4) -0.2666(2) -0.0211(2) 0.0399(7) Uani 1 1 d . . .
C9 C -0.6508(4) -0.3033(2) -0.0424(2) 0.0396(7) Uani 1 1 d . . .
C10 C -0.7517(5) -0.4107(3) -0.1004(2) 0.0454(8) Uani 1 1 d . . .
H10A H -0.8877 -0.4304 -0.1131 0.054 Uiso 1 1 calc R . .
C11 C -0.3604(4) -0.1535(3) 0.0378(2) 0.0420(7) Uani 1 1 d . . .
H11A H -0.2252 -0.1279 0.0506 0.050 Uiso 1 1 calc R . .
C12 C -0.4692(4) -0.0800(2) 0.0767(2) 0.0391(7) Uani 1 1 d . . .
C13 C -0.6809(4) -0.1187(2) 0.0567(2) 0.0409(7) Uani 1 1 d . . .
C14 C -0.3860(4) 0.0375(2) 0.1367(2) 0.0408(7) Uani 1 1 d . . .
H14A H -0.4674 0.0829 0.1627 0.049 Uiso 1 1 calc R . .
C15 C 0.0503(4) 0.2432(2) 0.2322(2) 0.0386(7) Uani 1 1 d . . .
S2 S -1.40900(12) 0.33353(7) 0.41651(6) 0.0499(3) Uani 1 1 d . . .
O3 O -1.4295(3) 0.25009(18) 0.31485(17) 0.0578(7) Uani 1 1 d . . .
C16 C -1.3239(5) 0.4683(3) 0.4076(3) 0.0597(9) Uani 1 1 d . . .
H16A H -1.4273 0.4867 0.3686 0.090 Uiso 1 1 calc R . .
H16B H -1.2149 0.4667 0.3764 0.090 Uiso 1 1 calc R . .
H16C H -1.2834 0.5244 0.4729 0.090 Uiso 1 1 calc R . .
C17 C -1.1901(6) 0.3248(3) 0.4903(3) 0.0696(11) Uani 1 1 d . . .
H17A H -1.2116 0.2545 0.5029 0.104 Uiso 1 1 calc R . .
H17B H -1.1542 0.3867 0.5523 0.104 Uiso 1 1 calc R . .
H17C H -1.0867 0.3284 0.4556 0.104 Uiso 1 1 calc R . .
S3 S -0.7504(3) 0.00837(15) 0.43037(14) 0.0992(9) Uani 0.754(5) 1 d PDU A 1
O4 O -0.795(4) -0.091(2) 0.450(2) 0.139(8) Uani 0.39(4) 1 d PDU A 1
C19 C -0.958(2) 0.037(3) 0.3623(18) 0.138(7) Uani 0.55(3) 1 d PDU A 1
H19A H -1.0538 0.0480 0.4015 0.207 Uiso 0.55(3) 1 calc PR A 1
H19B H -1.0138 -0.0250 0.3015 0.207 Uiso 0.55(3) 1 calc PR A 1
H19C H -0.9164 0.1050 0.3474 0.207 Uiso 0.55(3) 1 calc PR A 1
S3' S -0.8472(12) -0.0434(5) 0.3559(6) 0.121(3) Uani 0.246(5) 1 d PDU A 2
O4' O -0.855(3) -0.1102(7) 0.4159(12) 0.120(4) Uani 0.61(4) 1 d PDU A 2
C19' C -0.889(4) 0.0921(15) 0.407(2) 0.120(7) Uani 0.45(3) 1 d PDU A 2
H19D H -1.0178 0.0849 0.4200 0.180 Uiso 0.45(3) 1 calc PR A 2
H19E H -0.8790 0.1320 0.3610 0.180 Uiso 0.45(3) 1 calc PR A 2
H19F H -0.7935 0.1332 0.4679 0.180 Uiso 0.45(3) 1 calc PR A 2
C18 C -0.6126(10) -0.0051(5) 0.3389(4) 0.127(2) Uani 1 1 d DU . .
H18A H -0.4895 -0.0195 0.3636 0.190 Uiso 0.50 1 d P . .
H18B H -0.5893 0.0645 0.3251 0.190 Uiso 0.50 1 d P . .
H18C H -0.6830 -0.0660 0.2802 0.190 Uiso 0.50 1 d P . .
H18D H -0.5672 -0.0714 0.3111 0.190 Uiso 0.50 1 d P . .
H18E H -0.6140 0.0388 0.2959 0.190 Uiso 0.50 1 d P . .
H18F H -0.5262 0.0402 0.4026 0.190 Uiso 0.50 1 d P . .

loop_
_atom_site_aniso_label
_atom_site_aniso_U_11
_atom_site_aniso_U_22
_atom_site_aniso_U_33
_atom_site_aniso_U_23
_atom_site_aniso_U_13
_atom_site_aniso_U_12
S1 0.0405(5) 0.0366(4) 0.0603(6) 0.0002(4) 0.0070(4) 0.0049(3)
O1 0.0382(11) 0.0362(11) 0.0498(13) 0.0008(10) 0.0096(10) 0.0064(9)
O2 0.0437(13) 0.0443(13) 0.0691(16) -0.0037(11) 0.0178(11) 0.0116(10)
N1 0.0585(18) 0.0359(15) 0.0596(18) 0.0017(13) 0.0080(14) 0.0074(13)
N2 0.0406(15) 0.0357(14) 0.0389(14) 0.0033(11) 0.0075(11) 0.0078(11)
N3 0.0342(14) 0.0350(14) 0.0477(15) -0.0005(12) 0.0075(11) 0.0080(11)
N4 0.0369(14) 0.0403(15) 0.0681(19) 0.0000(13) 0.0172(13) 0.0071(12)
C1 0.149(5) 0.080(3) 0.071(3) 0.011(2) 0.034(3) 0.059(3)
C2 0.081(3) 0.040(2) 0.071(3) 0.0114(18) 0.012(2) 0.0180(18)
C3 0.067(3) 0.066(3) 0.101(3) 0.025(2) 0.013(2) 0.005(2)
C4 0.074(3) 0.0368(19) 0.055(2) 0.0028(16) -0.0083(19) 0.0075(17)
C5 0.056(2) 0.0370(17) 0.0421(18) 0.0105(14) 0.0109(15) 0.0106(15)
C6 0.054(2) 0.0419(19) 0.059(2) 0.0078(16) 0.0197(17) 0.0179(16)
C7 0.0412(18) 0.049(2) 0.058(2) 0.0129(16) 0.0143(15) 0.0138(15)
C8 0.0405(17) 0.0385(17) 0.0378(17) 0.0099(14) 0.0088(14) 0.0070(13)
C9 0.0430(17) 0.0364(16) 0.0363(16) 0.0083(13) 0.0088(13) 0.0095(14)
C10 0.0439(18) 0.0390(17) 0.0462(18) 0.0073(14) 0.0079(14) 0.0071(14)
C11 0.0360(16) 0.0426(18) 0.0428(18) 0.0114(14) 0.0058(14) 0.0058(13)
C12 0.0396(16) 0.0381(17) 0.0352(16) 0.0084(13) 0.0071(13) 0.0061(13)
C13 0.0405(17) 0.0376(17) 0.0374(16) 0.0051(13) 0.0074(14) 0.0062(14)
C14 0.0380(17) 0.0398(17) 0.0382(17) 0.0052(13) 0.0074(13) 0.0086(14)
C15 0.0370(16) 0.0381(17) 0.0377(17) 0.0103(13) 0.0065(13) 0.0077(13)
S2 0.0447(5) 0.0442(5) 0.0534(5) 0.0056(4) 0.0141(4) 0.0085(4)
O3 0.0394(12) 0.0499(14) 0.0628(15) -0.0074(11) 0.0089(11) 0.0071(10)
C16 0.057(2) 0.045(2) 0.069(2) 0.0103(17) 0.0098(18) 0.0113(16)
C17 0.072(3) 0.064(3) 0.065(2) 0.017(2) 0.001(2) 0.017(2)
S3 0.165(2) 0.0670(12) 0.0609(13) 0.0251(10) 0.0103(12) 0.0236(11)
O4 0.172(13) 0.142(13) 0.136(14) 0.106(11) 0.019(10) 0.031(9)
C19 0.156(11) 0.143(14) 0.150(12) 0.096(11) 0.024(9) 0.051(10)
S3' 0.165(6) 0.078(4) 0.087(5) 0.011(4) 0.017(4) -0.013(4)
O4' 0.200(9) 0.058(5) 0.094(7) 0.035(5) 0.036(7) -0.005(5)
C19' 0.164(13) 0.086(10) 0.132(13) 0.057(9) 0.055(10) 0.027(9)
C18 0.174(6) 0.105(4) 0.113(4) 0.054(4) 0.043(4) 0.024(4)

loop_
_atom_type_symbol
_atom_type_description
_atom_type_scat_dispersion_real
_atom_type_scat_dispersion_imag
_atom_type_scat_source
C C 0.0033 0.0016 'International Tables Vol C Tables 4.2.6.8 and 6.1.1.4'
H H 0.0000 0.0000 'International Tables Vol C Tables 4.2.6.8 and 6.1.1.4'
N N 0.0061 0.0033 'International Tables Vol C Tables 4.2.6.8 and 6.1.1.4'
O O 0.0106 0.0060 'International Tables Vol C Tables 4.2.6.8 and 6.1.1.4'
S S 0.1246 0.1234 'International Tables Vol C Tables 4.2.6.8 and 6.1.1.4'

loop_
_geom_angle_atom_site_label_1
_geom_angle_atom_site_label_2
_geom_angle_atom_site_label_3
_geom_angle
C13 O1 C9 122.8(2)
C5 N1 C4 122.0(3)
C5 N1 C2 121.6(3)
C4 N1 C2 116.1(3)
C14 N2 N3 116.3(2)
C15 N3 N2 119.6(2)
C15 N3 H3B 120.2
N2 N3 H3B 120.2
C15 N4 H4B 120.0
C15 N4 H4C 120.0
H4B N4 H4C 120.0
C2 C1 H1A 109.5
C2 C1 H1B 109.5
H1A C1 H1B 109.5
C2 C1 H1C 109.5
H1A C1 H1C 109.5
H1B C1 H1C 109.5
N1 C2 C1 112.2(3)
N1 C2 H2B 109.2
C1 C2 H2B 109.2
N1 C2 H2C 109.2
C1 C2 H2C 109.2
H2B C2 H2C 107.9
C4 C3 H3C 109.5
C4 C3 H3D 109.5
H3C C3 H3D 109.5
C4 C3 H3E 109.5
H3C C3 H3E 109.5
H3D C3 H3E 109.5
N1 C4 C3 113.1(3)
N1 C4 H4D 109.0
C3 C4 H4D 109.0
N1 C4 H4E 109.0
C3 C4 H4E 109.0
H4D C4 H4E 107.8
N1 C5 C6 121.6(3)
N1 C5 C10 120.6(3)
C6 C5 C10 117.7(3)
C7 C6 C5 121.5(3)
C7 C6 H6A 119.2
C5 C6 H6A 119.2
C6 C7 C8 121.7(3)
C6 C7 H7A 119.2
C8 C7 H7A 119.2
C9 C8 C11 118.7(3)
C9 C8 C7 116.0(3)
C11 C8 C7 125.3(3)
C10 C9 O1 116.1(3)
C10 C9 C8 123.9(3)
O1 C9 C8 119.9(2)
C9 C10 C5 119.0(3)
C9 C10 H10A 120.5
C5 C10 H10A 120.5
C12 C11 C8 121.7(3)
C12 C11 H11A 119.2
C8 C11 H11A 119.2
C11 C12 C14 123.5(3)
C11 C12 C13 119.8(3)
C14 C12 C13 116.7(3)
O2 C13 O1 116.2(3)
O2 C13 C12 126.7(3)
O1 C13 C12 117.1(3)
N2 C14 C12 121.1(3)
N2 C14 H14A 119.4
C12 C14 H14A 119.4
N4 C15 N3 117.8(3)
N4 C15 S1 122.9(2)
N3 C15 S1 119.4(2)
O3 S2 C16 105.25(17)
O3 S2 C17 105.52(16)
C16 S2 C17 98.53(18)
S2 C16 H16A 109.5
S2 C16 H16B 109.5
H16A C16 H16B 109.5
S2 C16 H16C 109.5
H16A C16 H16C 109.5
H16B C16 H16C 109.5
S2 C17 H17A 109.5
S2 C17 H17B 109.5
H17A C17 H17B 109.5
S2 C17 H17C 109.5
H17A C17 H17C 109.5
H17B C17 H17C 109.5
O4 S3 C18 111.4(10)
O4 S3 C19 113.4(13)
C18 S3 C19 96.7(5)
O4 S3 H18F 116.4(8)
C18 S3 H18F 32.3(2)
C19 S3 H18F 118.5(5)
S3 C19 H19A 109.5
S3 C19 H19B 109.5
H19A C19 H19B 109.5
S3 C19 H19C 109.5
H19A C19 H19C 109.5
H19B C19 H19C 109.5
O4' S3' C18 111.9(9)
O4' S3' C19' 115.5(8)
C18 S3' C19' 99.4(7)
O4' S3' H18C 114.2(7)
C18 S3' H18C 31.9(2)
C19' S3' H18C 121.1(6)
S3' C19' H19D 109.5
S3' C19' H19E 109.5
H19D C19' H19E 109.5
S3' C19' H19F 109.5
H19D C19' H19F 109.5
H19E C19' H19F 109.5
S3' C18 S3 37.3(3)
S3' C18 H18A 133.0(6)
S3 C18 H18A 109.0(4)
S3' C18 H18B 113.0(6)
S3 C18 H18B 109.0(5)
H18A C18 H18B 109.3(6)
S3' C18 H18C 73.7(5)
S3 C18 H18C 109.5(5)
H18A C18 H18C 110.1(6)
H18B C18 H18C 110.0(6)
S3' C18 H18D 109.7(5)
S3 C18 H18D 123.3(5)
H18A C18 H18D 54.0(4)
H18B C18 H18D 127.7(6)
H18C C18 H18D 56.1(3)
S3' C18 H18E 109.5(6)
S3 C18 H18E 123.2(5)
H18A C18 H18E 117.5(6)
H18B C18 H18E 26.28(15)
H18C C18 H18E 84.0(5)
H18D C18 H18E 110.2(6)
S3' C18 H18F 109.0(5)
S3 C18 H18F 71.7(3)
H18A C18 H18F 56.1(4)
H18B C18 H18F 83.8(5)
H18C C18 H18F 164.0(7)
H18D C18 H18F 109.3(6)
H18E C18 H18F 109.1(6)

loop_
_geom_bond_atom_site_label_1
_geom_bond_atom_site_label_2
_geom_bond_distance
S1 C15 1.691(3)
O1 C13 1.376(3)
O1 C9 1.383(3)
O2 C13 1.198(3)
N1 C5 1.362(4)
N1 C4 1.454(4)
N1 C2 1.473(4)
N2 C14 1.271(4)
N2 N3 1.370(3)
N3 C15 1.342(4)
N3 H3B 0.8600
N4 C15 1.320(4)
N4 H4B 0.8600
N4 H4C 0.8600
C1 C2 1.510(6)
C1 H1A 0.9600
C1 H1B 0.9600
C1 H1C 0.9600
C2 H2B 0.9700
C2 H2C 0.9700
C3 C4 1.510(5)
C3 H3C 0.9600
C3 H3D 0.9600
C3 H3E 0.9600
C4 H4D 0.9700
C4 H4E 0.9700
C5 C6 1.412(4)
C5 C10 1.414(4)
C6 C7 1.355(4)
C6 H6A 0.9300
C7 C8 1.409(4)
C7 H7A 0.9300
C8 C9 1.397(4)
C8 C11 1.403(4)
C9 C10 1.366(4)
C10 H10A 0.9300
C11 C12 1.366(4)
C11 H11A 0.9300
C12 C14 1.446(4)
C12 C13 1.455(4)
C14 H14A 0.9300
S2 O3 1.501(2)
S2 C16 1.773(4)
S2 C17 1.783(4)
C16 H16A 0.9600
C16 H16B 0.9600
C16 H16C 0.9600
C17 H17A 0.9600
C17 H17B 0.9600
C17 H17C 0.9600
S3 O4 1.384(12)
S3 C18 1.760(6)
S3 C19 1.798(10)
S3 H18F 1.721(2)
C19 H19A 0.9600
C19 H19B 0.9600
C19 H19C 0.9600
S3' O4' 1.393(11)
S3' C18 1.738(9)
S3' C19' 1.758(12)
S3' H18C 1.731(7)
C19' H19D 0.9600
C19' H19E 0.9600
C19' H19F 0.9600
C18 H18A 0.961(7)
C18 H18B 0.961(6)
C18 H18C 0.952(6)
C18 H18D 0.954(6)
C18 H18E 0.957(6)
C18 H18F 0.968(6)

loop_
_geom_hbond_atom_site_label_D
_geom_hbond_atom_site_label_H
_geom_hbond_atom_site_label_A
_geom_hbond_distance_DH
_geom_hbond_distance_HA
_geom_hbond_distance_DA
_geom_hbond_angle_DHA
_geom_hbond_site_symmetry_A
N3 H3B O3 0.86 2.03 2.805(3) 150.4 1_655
N4 H4B O2 0.86 2.40 3.136(3) 143.9 1_655
N4 H4C O3 0.86 2.23 2.951(4) 141.0 1_755

loop_
_geom_torsion_atom_site_label_1
_geom_torsion_atom_site_label_2
_geom_torsion_atom_site_label_3
_geom_torsion_atom_site_label_4
_geom_torsion
C14 N2 N3 C15 -178.6(3)
C5 N1 C2 C1 -91.9(4)
C4 N1 C2 C1 94.0(4)
C5 N1 C4 C3 -87.2(4)
C2 N1 C4 C3 86.8(4)
C4 N1 C5 C6 -173.8(3)
C2 N1 C5 C6 12.4(5)
C4 N1 C5 C10 5.1(5)
C2 N1 C5 C10 -168.7(3)
N1 C5 C6 C7 177.7(3)
C10 C5 C6 C7 -1.2(5)
C5 C6 C7 C8 1.8(5)
C6 C7 C8 C9 -0.9(5)
C6 C7 C8 C11 179.8(3)
C13 O1 C9 C10 179.8(3)
C13 O1 C9 C8 0.2(4)
C11 C8 C9 C10 178.7(3)
C7 C8 C9 C10 -0.6(5)
C11 C8 C9 O1 -1.7(4)
C7 C8 C9 O1 179.0(3)
O1 C9 C10 C5 -178.5(3)
C8 C9 C10 C5 1.2(5)
N1 C5 C10 C9 -179.2(3)
C6 C5 C10 C9 -0.2(5)
C9 C8 C11 C12 1.8(5)
C7 C8 C11 C12 -178.9(3)
C8 C11 C12 C14 -179.2(3)
C8 C11 C12 C13 -0.4(5)
C9 O1 C13 O2 -178.8(3)
C9 O1 C13 C12 1.2(4)
C11 C12 C13 O2 178.9(3)
C14 C12 C13 O2 -2.2(5)
C11 C12 C13 O1 -1.1(4)
C14 C12 C13 O1 177.8(3)
N3 N2 C14 C12 179.9(3)
C11 C12 C14 N2 1.7(5)
C13 C12 C14 N2 -177.0(3)
N2 N3 C15 N4 2.7(4)
N2 N3 C15 S1 -177.2(2)
O4' S3' C18 S3 -62.2(7)
C19' S3' C18 S3 60.3(10)
O4 S3 C18 S3' 74.4(15)
C19 S3 C18 S3' -44.0(11)
